data_2311343
loop_
_publ_author_name
'Abou, Akoun'
'Coulibali, Siomenan'
'Kakou-Yao, Rita'
'Zoueu, T J\'er\'emie'
'Tenon, A. Jules'

_publ_section_title
;
 Crystal structure of
 3-(2-hy-droxy-eth-yl)-2-methyl-sulfanyl-6-nitro-3<i>H</i>-benzimidazol-1-ium
 chloride monohydrate.
;
_journal_issue 'Pt 9'
_journal_name_full 'Acta crystallographica. Section E, Crystallographic communications'
_journal_page_first 1356
_journal_page_last 1359
_journal_paper_doi 10.1107/S2056989016013657
_journal_volume 72
_journal_year 2016
_chemical_formula_iupac 'C10 H12 N3 O3 S +, Cl -, H2 O'
_chemical_formula_moiety 'C10 H12 N3 O3 S +, Cl -, H2 O'
_chemical_formula_sum 'C10 H14 Cl N3 O4 S'
_chemical_formula_weight 307.75
_chemical_melting_point 425
_chemical_name_systematic
;
3-(2-Hydroxyethyl)-2-methylsulfanyl-6-nitro-3<i>H</i>-benzimidazol-1-ium
chloride monohydrate
;
_space_group_crystal_system monoclinic
_space_group_IT_number 14
_space_group_name_Hall '-P 2ybc'
_space_group_name_H-M_alt 'P 1 21/c 1'
_symmetry_space_group_name_Hall '-P 2ybc'
_atom_sites_solution_hydrogens mixed
_atom_sites_solution_primary direct
_atom_sites_solution_secondary difmap
_audit_creation_method SHELXL-2014/7
_cell_angle_alpha 90
_cell_angle_beta 108.497(3)
_cell_angle_gamma 90
_cell_formula_units_Z 4
_cell_length_a 8.8587(5)
_cell_length_b 22.1427(8)
_cell_length_c 7.1657(2)
_cell_measurement_reflns_used 15850
_cell_measurement_temperature 298(2)
_cell_measurement_theta_max 30.08
_cell_measurement_theta_min 4.08
_cell_volume 1332.98(10)
_computing_cell_refinement
;
DENZO/SCALEPACK (Otwinowski & Minor, 1997)
;
_computing_data_collection
;
COLLECT (Hooft, 1998)
;
_computing_data_reduction
;
DENZO/SCALEPACK (Otwinowski & Minor, 1997)
;
_computing_molecular_graphics
;
PLATON (Spek, 2009)
;
_computing_publication_material
;
SHELXL2014 (Sheldrick, 2015), publCIF (Westrip, 2010) and
WinGX (Farrugia, 2012)
;
_computing_structure_refinement
;
SHELXL2014 (Sheldrick, 2015)
;
_computing_structure_solution
;
SIR94 (Burla <i>et al.</i>,  2005)
;
_diffrn_ambient_temperature 298(2)
_diffrn_measured_fraction_theta_full 0.990
_diffrn_measured_fraction_theta_max 0.986
_diffrn_measurement_device_type 'Nonius KappaCCD'
_diffrn_measurement_method 'f and \w scans'
_diffrn_radiation_monochromator graphite
_diffrn_radiation_type MoK\a
_diffrn_radiation_wavelength 0.71073
_diffrn_reflns_av_R_equivalents 0.029
_diffrn_reflns_limit_h_max 12
_diffrn_reflns_limit_h_min -12
_diffrn_reflns_limit_k_max 31
_diffrn_reflns_limit_k_min -31
_diffrn_reflns_limit_l_max 9
_diffrn_reflns_limit_l_min -9
_diffrn_reflns_number 15850
_diffrn_reflns_theta_full 25.242
_diffrn_reflns_theta_max 30.077
_diffrn_reflns_theta_min 4.076
_exptl_absorpt_coefficient_mu 0.457
_exptl_absorpt_correction_type none
_exptl_crystal_colour Yellow
_exptl_crystal_density_diffrn 1.534
_exptl_crystal_density_method 'not measured'
_exptl_crystal_description Block
_exptl_crystal_F_000 640
_exptl_crystal_size_max 0.300
_exptl_crystal_size_mid 0.150
_exptl_crystal_size_min 0.100
_refine_diff_density_max 0.285
_refine_diff_density_min -0.237
_refine_ls_extinction_coef 0.010(3)
_refine_ls_extinction_expression Fc^*^=kFc[1+0.001xFc^2^\l^3^/sin(2\q)]^-1/4^
_refine_ls_extinction_method
;
SHELXL2014 (Sheldrick 2015
;
_refine_ls_goodness_of_fit_ref 1.057
_refine_ls_hydrogen_treatment mixed
_refine_ls_matrix_type full
_refine_ls_number_constraints 48
_refine_ls_number_parameters 183
_refine_ls_number_reflns 3856
_refine_ls_number_restraints 2
_refine_ls_restrained_S_all 1.057
_refine_ls_R_factor_all 0.0545
_refine_ls_R_factor_gt 0.0374
_refine_ls_shift/su_max 0.000
_refine_ls_shift/su_mean 0.000
_refine_ls_structure_factor_coef Fsqd
_refine_ls_weighting_details 'w=1/[\s^2^(Fo^2^)+(0.0512P)^2^+0.4116P] where P=(Fo^2^+2Fc^2^)/3'
_refine_ls_weighting_scheme calc
_refine_ls_wR_factor_gt 0.0972
_refine_ls_wR_factor_ref 0.1099
_reflns_number_gt 3030
_reflns_number_total 3856
_reflns_threshold_expression 'I > 2\s(I)'
_cod_data_source_file sj5502sup1.cif
_cod_data_source_block I
_cod_original_sg_symbol_H-M 'P 21/c'
_cod_database_code 2311343
_shelx_space_group_comment
;
The symmetry employed for this shelxl refinement is uniquely defined
by the following loop, which should always be used as a source of
symmetry information in preference to the above space-group names.
They are only intended as comments.
;
_shelx_estimated_absorpt_t_min 0.875
_shelx_estimated_absorpt_t_max 0.956

loop_
_space_group_symop_operation_xyz
'x, y, z'
'-x, y+1/2, -z+1/2'
'-x, -y, -z'
'x, -y-1/2, z-1/2'

loop_
_atom_site_type_symbol
_atom_site_label
_atom_site_fract_x
_atom_site_fract_y
_atom_site_fract_z
_atom_site_U_iso_or_equiv
_atom_site_adp_type
_atom_site_calc_flag
_atom_site_occupancy
Cl Cl1 0.13738(5) 0.08560(2) 0.42268(6) 0.05068(14) Uani d 1
S S2 0.57871(5) 0.21143(2) 0.26622(7) 0.04747(14) Uani d 1
O O3 -0.15176(14) 0.05681(6) 0.56505(18) 0.0472(3) Uani d 1
N N4 0.36705(14) 0.12789(5) 0.06943(17) 0.0345(3) Uani d 1
O O5 0.1477(2) 0.20574(6) 0.1828(3) 0.0718(4) Uani d 1
H H5 0.1668 0.1773 0.2603 0.108 Uiso calc 1
O O6 0.45778(19) -0.14042(6) 0.3012(2) 0.0634(4) Uani d 1
C C7 0.34801(17) -0.05387(6) 0.1321(2) 0.0342(3) Uani d 1
O O8 0.24519(18) -0.14988(6) 0.0528(2) 0.0679(4) Uani d 1
N N9 0.56755(14) 0.08753(5) 0.29958(17) 0.0314(2) Uani d 1
H H9 0.6563 0.0838 0.3931 0.038 Uiso calc 1
C C10 0.33709(16) 0.06625(6) 0.06760(19) 0.0313(3) Uani d 1
C C11 0.50505(17) 0.13941(6) 0.2131(2) 0.0333(3) Uani d 1
N N12 0.35085(17) -0.11931(6) 0.1646(2) 0.0430(3) Uani d 1
C C13 0.46514(15) 0.04077(6) 0.21301(19) 0.0288(3) Uani d 1
C C14 0.1141(2) 0.18374(9) -0.0101(3) 0.0561(5) Uani d 1
H H14A 0.0477 0.2127 -0.1014 0.067 Uiso calc 1
H H14B 0.0548 0.1463 -0.0229 0.067 Uiso calc 1
C C15 0.21856(18) -0.02957(7) -0.0142(2) 0.0395(3) Uani d 1
H H15 0.1372 -0.0546 -0.0881 0.047 Uiso calc 1
C C16 0.47534(16) -0.02074(6) 0.2500(2) 0.0310(3) Uani d 1
H H16 0.5606 -0.0383 0.3459 0.037 Uiso calc 1
C C17 0.26321(19) 0.17270(8) -0.0631(2) 0.0443(4) Uani d 1
H H17A 0.2347 0.1583 -0.1977 0.053 Uiso calc 1
H H17B 0.3207 0.2104 -0.0550 0.053 Uiso calc 1
C C18 0.21161(17) 0.03179(7) -0.0491(2) 0.0390(3) Uani d 1
H H18 0.1269 0.0493 -0.1461 0.047 Uiso calc 1
C C19 0.7761(2) 0.19682(8) 0.4278(3) 0.0560(5) Uani d 1
H H19A 0.7703 0.1756 0.5421 0.084 Uiso calc 1
H H19B 0.8311 0.2344 0.4673 0.084 Uiso calc 1
H H19C 0.8327 0.1727 0.3606 0.084 Uiso calc 1
H H3B -0.076(2) 0.0647(10) 0.524(3) 0.060(6) Uiso d 1
H H3A -0.152(3) 0.0212(7) 0.573(4) 0.070(8) Uiso d 1

loop_
_atom_site_aniso_label
_atom_site_aniso_U_11
_atom_site_aniso_U_22
_atom_site_aniso_U_33
_atom_site_aniso_U_12
_atom_site_aniso_U_13
_atom_site_aniso_U_23
Cl1 0.0492(2) 0.0521(3) 0.0514(2) -0.00027(17) 0.01683(18) 0.00853(17)
S2 0.0580(3) 0.02568(18) 0.0586(3) -0.00229(15) 0.0185(2) -0.00067(15)
O3 0.0382(6) 0.0495(7) 0.0520(7) 0.0023(5) 0.0116(5) 0.0069(5)
N4 0.0362(6) 0.0320(6) 0.0354(6) 0.0051(4) 0.0116(5) 0.0048(4)
O5 0.1054(13) 0.0430(7) 0.0891(11) 0.0073(7) 0.0620(10) 0.0007(7)
O6 0.0788(10) 0.0336(6) 0.0715(9) -0.0019(6) 0.0152(7) 0.0062(6)
C7 0.0393(7) 0.0307(6) 0.0376(7) -0.0053(5) 0.0193(6) -0.0049(5)
O8 0.0661(9) 0.0436(7) 0.0917(11) -0.0218(6) 0.0217(8) -0.0198(7)
N9 0.0322(6) 0.0264(5) 0.0335(6) -0.0009(4) 0.0075(4) -0.0016(4)
C10 0.0325(6) 0.0329(6) 0.0299(6) 0.0013(5) 0.0119(5) 0.0003(5)
C11 0.0380(7) 0.0283(6) 0.0360(7) 0.0018(5) 0.0150(5) 0.0011(5)
N12 0.0507(8) 0.0323(6) 0.0540(8) -0.0091(5) 0.0278(6) -0.0085(6)
C13 0.0276(6) 0.0301(6) 0.0296(6) -0.0013(5) 0.0103(5) -0.0019(5)
C14 0.0517(10) 0.0490(10) 0.0725(12) 0.0175(8) 0.0269(9) 0.0167(9)
C15 0.0352(7) 0.0463(8) 0.0379(7) -0.0097(6) 0.0129(6) -0.0094(6)
C16 0.0330(6) 0.0297(6) 0.0322(6) -0.0002(5) 0.0128(5) -0.0003(5)
C17 0.0451(8) 0.0437(8) 0.0447(8) 0.0122(7) 0.0151(7) 0.0151(7)
C18 0.0317(7) 0.0491(8) 0.0335(7) 0.0004(6) 0.0066(5) -0.0011(6)
C19 0.0531(10) 0.0394(8) 0.0723(12) -0.0149(7) 0.0153(9) -0.0057(8)

loop_
_atom_type_symbol
_atom_type_description
_atom_type_scat_dispersion_real
_atom_type_scat_dispersion_imag
_atom_type_scat_source
C C 0.0033 0.0016 'International Tables Vol C Tables 4.2.6.8 and 6.1.1.4'
H H 0.0000 0.0000 'International Tables Vol C Tables 4.2.6.8 and 6.1.1.4'
N N 0.0061 0.0033 'International Tables Vol C Tables 4.2.6.8 and 6.1.1.4'
O O 0.0106 0.0060 'International Tables Vol C Tables 4.2.6.8 and 6.1.1.4'
S S 0.1246 0.1234 'International Tables Vol C Tables 4.2.6.8 and 6.1.1.4'
Cl Cl 0.1484 0.1585 'International Tables Vol C Tables 4.2.6.8 and 6.1.1.4'

loop_
_geom_angle_atom_site_label_1
_geom_angle_atom_site_label_2
_geom_angle_atom_site_label_3
_geom_angle
C11 S2 C19 101.51(8)
H3B O3 H3A 105(2)
C11 N4 C10 108.48(11)
C11 N4 C17 126.35(13)
C10 N4 C17 125.16(12)
C14 O5 H5 109.5
C16 C7 C15 124.82(13)
C16 C7 N12 117.17(13)
C15 C7 N12 118.01(13)
C11 N9 C13 108.53(11)
C11 N9 H9 125.7
C13 N9 H9 125.7
C18 C10 N4 131.27(13)
C18 C10 C13 122.29(13)
N4 C10 C13 106.44(11)
N9 C11 N4 109.42(12)
N9 C11 S2 128.39(11)
N4 C11 S2 122.18(11)
O6 N12 O8 123.47(15)
O6 N12 C7 118.44(13)
O8 N12 C7 118.09(15)
C16 C13 N9 130.92(12)
C16 C13 C10 121.98(12)
N9 C13 C10 107.10(11)
O5 C14 C17 112.04(17)
O5 C14 H14A 109.2
C17 C14 H14A 109.2
O5 C14 H14B 109.2
C17 C14 H14B 109.2
H14A C14 H14B 107.9
C18 C15 C7 119.69(13)
C18 C15 H15 120.2
C7 C15 H15 120.2
C13 C16 C7 114.40(12)
C13 C16 H16 122.8
C7 C16 H16 122.8
N4 C17 C14 111.36(13)
N4 C17 H17A 109.4
C14 C17 H17A 109.4
N4 C17 H17B 109.4
C14 C17 H17B 109.4
H17A C17 H17B 108.0
C15 C18 C10 116.82(13)
C15 C18 H18 121.6
C10 C18 H18 121.6
S2 C19 H19A 109.5
S2 C19 H19B 109.5
H19A C19 H19B 109.5
S2 C19 H19C 109.5
H19A C19 H19C 109.5
H19B C19 H19C 109.5

loop_
_geom_bond_atom_site_label_1
_geom_bond_atom_site_label_2
_geom_bond_distance
S2 C11 1.7194(14)
S2 C19 1.794(2)
O3 H3B 0.833(16)
O3 H3A 0.792(16)
N4 C11 1.3492(18)
N4 C10 1.3898(18)
N4 C17 1.4758(18)
O5 C14 1.405(3)
O5 H5 0.8200
O6 N12 1.219(2)
C7 C16 1.3853(19)
C7 C15 1.393(2)
C7 N12 1.4667(19)
O8 N12 1.2251(18)
N9 C11 1.3390(17)
N9 C13 1.3867(16)
N9 H9 0.8600
C10 C18 1.388(2)
C10 C13 1.3932(18)
C13 C16 1.3849(18)
C14 C17 1.506(2)
C14 H14A 0.9700
C14 H14B 0.9700
C15 C18 1.379(2)
C15 H15 0.9300
C16 H16 0.9300
C17 H17A 0.9700
C17 H17B 0.9700
C18 H18 0.9300
C19 H19A 0.9600
C19 H19B 0.9600
C19 H19C 0.9600

loop_
_geom_hbond_atom_site_label_D
_geom_hbond_atom_site_label_H
_geom_hbond_atom_site_label_A
_geom_hbond_site_symmetry_A
_geom_hbond_distance_DH
_geom_hbond_distance_HA
_geom_hbond_distance_DA
_geom_hbond_angle_DHA
O5 H5 Cl1 . 0.82 2.40 3.1840(15) 161.4
C17 H17B S2 . 0.97 2.68 3.1514(18) 110.3
O3 H3B Cl1 . 0.833(16) 2.277(16) 3.1090(14) 178(2)
O3 H3A Cl1 3_556 0.792(16) 2.367(16) 3.1561(14) 174(2)
C14 H14B O8 3 0.97 2.60 3.189(2) 119.3
N9 H9 O3 1_655 0.86 1.85 2.6949(16) 165.3

loop_
_geom_torsion_atom_site_label_1
_geom_torsion_atom_site_label_2
_geom_torsion_atom_site_label_3
_geom_torsion_atom_site_label_4
_geom_torsion
C11 N4 C10 C18 179.32(14)
C17 N4 C10 C18 -0.1(2)
C11 N4 C10 C13 -1.53(14)
C17 N4 C10 C13 179.07(13)
C13 N9 C11 N4 -1.51(15)
C13 N9 C11 S2 178.15(11)
C10 N4 C11 N9 1.90(15)
C17 N4 C11 N9 -178.70(13)
C10 N4 C11 S2 -177.78(10)
C17 N4 C11 S2 1.6(2)
C19 S2 C11 N9 11.50(16)
C19 S2 C11 N4 -168.88(13)
C16 C7 N12 O6 5.1(2)
C15 C7 N12 O6 -174.94(15)
C16 C7 N12 O8 -174.90(14)
C15 C7 N12 O8 5.0(2)
C11 N9 C13 C16 -179.79(14)
C11 N9 C13 C10 0.53(15)
C18 C10 C13 C16 0.1(2)
N4 C10 C13 C16 -179.10(12)
C18 C10 C13 N9 179.86(12)
N4 C10 C13 N9 0.61(14)
C16 C7 C15 C18 -0.1(2)
N12 C7 C15 C18 179.95(13)
N9 C13 C16 C7 179.86(13)
C10 C13 C16 C7 -0.51(19)
C15 C7 C16 C13 0.5(2)
N12 C7 C16 C13 -179.58(12)
C11 N4 C17 C14 -106.73(18)
C10 N4 C17 C14 72.56(19)
O5 C14 C17 N4 60.0(2)
C7 C15 C18 C10 -0.2(2)
N4 C10 C18 C15 179.29(14)
C13 C10 C18 C15 0.3(2)
